data_7009969
loop_
_publ_author_name
'Broder, Charlotte K.'
'Goeta, Andr\'es E.'
'Howard, Judith A. K.'
'Hughes, Andrew K.'
'Johnson, Andrew L.'
'Malget, John M.'
'Wade, Ken'

_publ_section_title
;
 Insertion and cleavage reactions of [closo-3,1,2-Ta(NMe2)3(C2B9H11)]
 with nitriles, phenols and thiols; structural characterisation of
 N,N-dimethylamidinate ligands&#x200A;&#x2020;
;
_journal_issue 20
_journal_name_full 'Journal of the Chemical Society, Dalton Transactions'
_journal_page_first 3526
_journal_paper_doi 10.1039/b004862n
_journal_year 2000
_chemical_formula_sum 'C31.5 H37 B9 N S4 Ta'
_chemical_formula_weight 836.10
_chemical_name_systematic
; 
 ? 
;
_space_group_IT_number 2
_symmetry_cell_setting triclinic
_symmetry_space_group_name_Hall '-P 1'
_symmetry_space_group_name_H-M 'P -1'
_atom_sites_solution_hydrogens geom
_atom_sites_solution_primary direct
_atom_sites_solution_secondary difmap
_audit_creation_method SHELXL-97
_cell_angle_alpha 110.016(3)
_cell_angle_beta 96.548(2)
_cell_angle_gamma 102.996(2)
_cell_formula_units_Z 2
_cell_length_a 11.236(1)
_cell_length_b 11.950(1)
_cell_length_c 15.081(2)
_cell_measurement_reflns_used 700
_cell_measurement_temperature 120(2)
_cell_measurement_theta_max 18.92
_cell_measurement_theta_min 10.23
_cell_volume 1813.1(3)
_computing_cell_refinement 'SMART-NT V5.0 (Bruker, 1998a)'
_computing_data_collection 'SMART-NT V5.0 (Bruker, 1998a)'
_computing_data_reduction 'SAINT-NT V5.0 (Bruker, 1998b)'
_computing_molecular_graphics 'SHELXTL-NT V5.1 (Bruker, 1998c)'
_computing_publication_material 'SHELXTL-NT V5.1 (Bruker, 1998c)'
_computing_structure_refinement 'SHELXL-97 (Sheldrick, 1997)'
_computing_structure_solution 'SHELXS-97 (Sheldrick, 1990)'
_diffrn_ambient_temperature 120(2)
_diffrn_measured_fraction_theta_full 0.901
_diffrn_measured_fraction_theta_max 0.901
_diffrn_measurement_device_type 'Bruker SMART-CCD'
_diffrn_measurement_method \w
_diffrn_radiation_monochromator graphite
_diffrn_radiation_source 'fine-focus sealed tube'
_diffrn_radiation_type MoK\a
_diffrn_radiation_wavelength 0.71073
_diffrn_reflns_av_R_equivalents 0.0864
_diffrn_reflns_av_sigmaI/netI 0.1763
_diffrn_reflns_limit_h_max 15
_diffrn_reflns_limit_h_min -15
_diffrn_reflns_limit_k_max 16
_diffrn_reflns_limit_k_min -16
_diffrn_reflns_limit_l_max 20
_diffrn_reflns_limit_l_min -20
_diffrn_reflns_number 21823
_diffrn_reflns_theta_full 30.33
_diffrn_reflns_theta_max 30.33
_diffrn_reflns_theta_min 1.47
_diffrn_standards_decay_% 0
_exptl_absorpt_coefficient_mu 3.286
_exptl_absorpt_correction_T_max 0.885
_exptl_absorpt_correction_T_min 0.512
_exptl_absorpt_correction_type integration
_exptl_absorpt_process_details 'SHELXTL-NT V5.1 (Bruker, 1998c)'
_exptl_crystal_colour red
_exptl_crystal_density_diffrn 1.532
_exptl_crystal_density_meas ?
_exptl_crystal_density_method .
_exptl_crystal_description needle
_exptl_crystal_F_000 830
_exptl_crystal_size_max 0.24
_exptl_crystal_size_mid 0.08
_exptl_crystal_size_min 0.04
_refine_diff_density_max 1.390
_refine_diff_density_min -1.564
_refine_diff_density_rms 0.199
_refine_ls_extinction_method none
_refine_ls_goodness_of_fit_ref 0.913
_refine_ls_hydrogen_treatment constr
_refine_ls_matrix_type full
_refine_ls_number_parameters 398
_refine_ls_number_reflns 9807
_refine_ls_number_restraints 75
_refine_ls_restrained_S_all 0.916
_refine_ls_R_factor_all 0.1092
_refine_ls_R_factor_gt 0.0497
_refine_ls_shift/su_max 0.002
_refine_ls_shift/su_mean 0.000
_refine_ls_structure_factor_coef Fsqd
_refine_ls_weighting_details 'calc w=1/[\s^2^(Fo^2^)+(0.0265P)^2^+0.0000P] where P=(Fo^2^+2Fc^2^)/3'
_refine_ls_weighting_scheme calc
_refine_ls_wR_factor_gt 0.0783
_refine_ls_wR_factor_ref 0.0896
_reflns_number_gt 6099
_reflns_number_total 9807
_reflns_threshold_expression >2sigma(I)
_cod_data_source_file b004862n.txt
_cod_data_source_block 8
_cod_original_sg_symbol_H-M P-1
_cod_original_formula_sum 'C31.50 H37 B9 N S4 Ta'
_cod_database_code 7009969

loop_
_symmetry_equiv_pos_as_xyz
'x, y, z'
'-x, -y, -z'

loop_
_atom_site_label
_atom_site_type_symbol
_atom_site_fract_x
_atom_site_fract_y
_atom_site_fract_z
_atom_site_U_iso_or_equiv
_atom_site_adp_type
_atom_site_occupancy
_atom_site_symmetry_multiplicity
_atom_site_calc_flag
_atom_site_refinement_flags
_atom_site_disorder_assembly
_atom_site_disorder_group
C1 C 0.5535(5) 0.7321(5) 0.6665(4) 0.0176(13) Uani 1 1 d . . .
H1 H 0.5910 0.6972 0.6098 0.021 Uiso 1 1 calc R . .
C2 C 0.4102(5) 0.6831(5) 0.6631(4) 0.0182(13) Uani 1 1 d . . .
H2 H 0.3542 0.6151 0.6038 0.022 Uiso 1 1 calc R . .
Ta Ta 0.51260(3) 0.55162(2) 0.719614(19) 0.01397(7) Uani 1 1 d . . .
B4 B 0.6389(7) 0.7776(6) 0.7780(5) 0.0193(16) Uani 1 1 d . . .
H4 H 0.7353 0.7738 0.7954 0.023(16) Uiso 1 1 calc R . .
B5 B 0.6109(7) 0.8875(6) 0.7296(5) 0.0233(17) Uani 1 1 d . . .
H5 H 0.6879 0.9496 0.7153 0.019(15) Uiso 1 1 calc R . .
B6 B 0.4639(7) 0.8250(6) 0.6516(5) 0.0223(17) Uani 1 1 d . . .
H6 H 0.4433 0.8449 0.5864 0.013(14) Uiso 1 1 calc R . .
B7 B 0.4813(7) 0.9357(7) 0.7687(5) 0.0232(16) Uani 1 1 d . . .
H7 H 0.4722 1.0292 0.7807 0.05(2) Uiso 1 1 calc R . .
B8 B 0.5903(7) 0.9074(6) 0.8469(5) 0.0213(17) Uani 1 1 d . . .
H8 H 0.6539 0.9837 0.9102 0.011(14) Uiso 1 1 calc R . .
B9 B 0.5256(6) 0.7589(6) 0.8515(4) 0.0141(14) Uani 1 1 d . . .
B10 B 0.3797(7) 0.6932(6) 0.7713(5) 0.0221(16) Uani 1 1 d . . .
H10 H 0.3002 0.6326 0.7844 0.013(14) Uiso 1 1 calc R . .
B11 B 0.3520(7) 0.8016(6) 0.7217(5) 0.0208(16) Uani 1 1 d . . .
H11 H 0.2565 0.8061 0.7012 0.006(13) Uiso 1 1 calc R . .
B12 B 0.4291(6) 0.8561(6) 0.8429(5) 0.0209(16) Uani 1 1 d . . .
H12 H 0.3859 0.8988 0.9029 0.004(13) Uiso 1 1 calc R . .
N1 N 0.5558(5) 0.7451(5) 0.9514(3) 0.0197(12) Uani 1 1 d . . .
H1N H 0.570(5) 0.685(5) 0.941(4) 0.002(16) Uiso 1 1 d . . .
C3 C 0.45119(13) 0.74310(12) 1.00427(9) 0.0304(16) Uani 1 1 d . . .
H3A H 0.4768 0.7331 1.0634 0.046 Uiso 1 1 calc R . .
H3B H 0.3800 0.6751 0.9649 0.046 Uiso 1 1 calc R . .
H3C H 0.4295 0.8197 1.0185 0.046 Uiso 1 1 calc R . .
C4 C 0.67491(13) 0.83284(12) 1.01629(9) 0.0313(17) Uani 1 1 d R . .
H4A H 0.6872 0.8180 1.0749 0.047 Uiso 1 1 calc R . .
H4B H 0.6713 0.9166 1.0311 0.047 Uiso 1 1 calc R . .
H4C H 0.7431 0.8204 0.9848 0.047 Uiso 1 1 calc R . .
S1 S 0.44989(13) 0.43875(12) 0.82100(9) 0.0196(3) Uani 1 1 d R . .
C10 C 0.29217(13) 0.34707(12) 0.79142(9) 0.0186(13) Uani 1 1 d R . .
C11 C 0.26841(13) 0.21870(12) 0.76323(9) 0.0277(16) Uani 1 1 d R . .
H11C H 0.3342 0.1832 0.7565 0.033 Uiso 1 1 calc R . .
C12 C 0.1461(7) 0.1428(6) 0.7450(5) 0.0357(18) Uani 1 1 d . . .
H12C H 0.1305 0.0572 0.7256 0.043 Uiso 1 1 calc R . .
C13 C 0.0498(7) 0.1959(7) 0.7561(5) 0.0367(18) Uani 1 1 d . . .
H13C H -0.0314 0.1458 0.7437 0.044 Uiso 1 1 calc R . .
C14 C 0.0716(6) 0.3208(6) 0.7849(5) 0.0327(17) Uani 1 1 d . . .
H14C H 0.0052 0.3553 0.7925 0.039 Uiso 1 1 calc R . .
C15 C 0.1911(6) 0.3971(6) 0.8031(4) 0.0275(15) Uani 1 1 d . . .
H15C H 0.2045 0.4825 0.8234 0.033 Uiso 1 1 calc R . .
S2 S 0.32519(14) 0.41505(13) 0.60188(10) 0.0178(3) Uani 1 1 d . . .
C20 C 0.2981(6) 0.2524(5) 0.5591(4) 0.0200(12) Uani 1 1 d U . .
C21 C 0.3833(6) 0.1900(6) 0.5747(4) 0.0270(14) Uani 1 1 d U . .
H21C H 0.4636 0.2347 0.6106 0.032 Uiso 1 1 calc R . .
C22 C 0.3493(6) 0.0603(6) 0.5367(4) 0.0300(14) Uani 1 1 d U . .
H22C H 0.4067 0.0188 0.5476 0.036 Uiso 1 1 calc R . .
C23 C 0.2310(7) -0.0060(6) 0.4832(5) 0.0367(15) Uani 1 1 d U . .
H23C H 0.2080 -0.0923 0.4575 0.044 Uiso 1 1 calc R . .
C24 C 0.1471(7) 0.0566(6) 0.4679(5) 0.0372(16) Uani 1 1 d U . .
H24C H 0.0669 0.0113 0.4322 0.045 Uiso 1 1 calc R . .
C25 C 0.1778(6) 0.1837(5) 0.5036(4) 0.0273(14) Uani 1 1 d U . .
H25C H 0.1198 0.2239 0.4913 0.033 Uiso 1 1 calc R . .
S3 S 0.60052(14) 0.45139(13) 0.58522(10) 0.0174(3) Uani 1 1 d . . .
C30 C 0.7663(6) 0.4850(6) 0.6063(4) 0.0221(12) Uani 1 1 d U . .
C31 C 0.8175(6) 0.3857(6) 0.5828(4) 0.0320(14) Uani 1 1 d U . .
H31C H 0.7656 0.3049 0.5600 0.038 Uiso 1 1 calc R . .
C32 C 0.9453(6) 0.4067(7) 0.5933(5) 0.0381(15) Uani 1 1 d U . .
H32C H 0.9794 0.3401 0.5792 0.046 Uiso 1 1 calc R . .
C33 C 1.0222(6) 0.5256(7) 0.6244(5) 0.0406(16) Uani 1 1 d U . .
H33C H 1.1082 0.5394 0.6323 0.049 Uiso 1 1 calc R . .
C34 C 0.9717(6) 0.6257(7) 0.6442(5) 0.0413(16) Uani 1 1 d U . .
H34C H 1.0238 0.7059 0.6631 0.050 Uiso 1 1 calc R . .
C35 C 0.8441(6) 0.6057(6) 0.6357(4) 0.0314(14) Uani 1 1 d U . .
H35C H 0.8102 0.6724 0.6495 0.038 Uiso 1 1 calc R . .
S4 S 0.71033(14) 0.58098(13) 0.82485(10) 0.0190(3) Uani 1 1 d . . .
C40 C 0.7372(5) 0.4466(5) 0.8395(4) 0.0172(13) Uani 1 1 d . . .
C41 C 0.6975(5) 0.3289(5) 0.7680(5) 0.0240(15) Uani 1 1 d . . .
H41C H 0.6519 0.3158 0.7081 0.029 Uiso 1 1 calc R . .
C42 C 0.7257(6) 0.2305(6) 0.7858(5) 0.0302(16) Uani 1 1 d . . .
H42C H 0.6996 0.1515 0.7373 0.036 Uiso 1 1 calc R . .
C43 C 0.7916(6) 0.2483(6) 0.8740(5) 0.0315(17) Uani 1 1 d . . .
H43C H 0.8087 0.1814 0.8857 0.038 Uiso 1 1 calc R . .
C44 C 0.8331(6) 0.3670(6) 0.9463(5) 0.0325(17) Uani 1 1 d . . .
H44C H 0.8784 0.3801 1.0063 0.039 Uiso 1 1 calc R . .
C45 C 0.8062(6) 0.4647(6) 0.9277(4) 0.0251(15) Uani 1 1 d . . .
H45C H 0.8349 0.5442 0.9754 0.030 Uiso 1 1 calc R . .
C1T C 0.957(3) 0.1735(15) 1.0885(12) 0.102(3) Uiso 0.50 1 d PD . .
C2T C 0.976(2) 0.0588(12) 1.0257(10) 0.102(3) Uiso 0.50 1 d PGD . .
C3T C 0.9852(18) -0.0328(13) 1.0611(9) 0.102(3) Uiso 0.50 1 d PGD . .
C4T C 1.0118(16) -0.1392(12) 1.0036(11) 0.102(3) Uiso 0.50 1 d PG . .
C5T C 1.0288(17) -0.1540(12) 0.9108(11) 0.102(3) Uiso 0.50 1 d PG . .
C6T C 1.0191(16) -0.0624(14) 0.8755(8) 0.102(3) Uiso 0.50 1 d PG . .
C7T C 0.9925(16) 0.0439(13) 0.9329(9) 0.102(3) Uiso 0.50 1 d PGD . .

loop_
_atom_site_aniso_label
_atom_site_aniso_U_11
_atom_site_aniso_U_22
_atom_site_aniso_U_33
_atom_site_aniso_U_23
_atom_site_aniso_U_13
_atom_site_aniso_U_12
C1 0.023(4) 0.013(3) 0.019(3) 0.005(2) 0.008(3) 0.009(3)
C2 0.018(3) 0.012(3) 0.018(3) 0.000(2) 0.001(3) 0.002(2)
Ta 0.01405(13) 0.01244(12) 0.01388(12) 0.00298(9) 0.00524(9) 0.00285(9)
B4 0.021(4) 0.011(3) 0.024(4) 0.005(3) 0.009(3) 0.002(3)
B5 0.028(5) 0.015(4) 0.030(4) 0.009(3) 0.011(3) 0.010(3)
B6 0.032(5) 0.016(4) 0.024(4) 0.010(3) 0.011(3) 0.009(3)
B7 0.024(4) 0.017(4) 0.034(4) 0.010(3) 0.014(3) 0.010(3)
B8 0.020(4) 0.012(4) 0.027(4) 0.002(3) 0.007(3) 0.002(3)
B9 0.015(4) 0.013(3) 0.013(3) 0.004(3) 0.000(3) 0.006(3)
B10 0.024(4) 0.021(4) 0.023(4) 0.007(3) 0.010(3) 0.007(3)
B11 0.026(4) 0.015(4) 0.022(4) 0.006(3) 0.007(3) 0.007(3)
B12 0.022(4) 0.019(4) 0.021(4) 0.004(3) 0.009(3) 0.009(3)
N1 0.026(3) 0.017(3) 0.016(3) 0.003(2) 0.009(2) 0.010(3)
C3 0.031(4) 0.037(4) 0.023(3) 0.011(3) 0.012(3) 0.007(3)
C4 0.026(4) 0.034(4) 0.021(3) 0.002(3) -0.003(3) 0.004(3)
S1 0.0182(9) 0.0211(8) 0.0204(8) 0.0095(7) 0.0052(7) 0.0040(7)
C10 0.017(3) 0.027(3) 0.016(3) 0.015(3) 0.007(3) 0.002(3)
C11 0.035(4) 0.031(4) 0.022(3) 0.016(3) 0.009(3) 0.007(3)
C12 0.042(5) 0.023(4) 0.033(4) 0.010(3) 0.006(3) -0.005(3)
C13 0.025(4) 0.047(5) 0.032(4) 0.014(3) 0.012(3) -0.003(3)
C14 0.024(4) 0.040(4) 0.038(4) 0.017(3) 0.013(3) 0.010(3)
C15 0.023(4) 0.023(4) 0.035(4) 0.012(3) 0.007(3) -0.001(3)
S2 0.0166(8) 0.0158(8) 0.0191(8) 0.0047(6) 0.0038(6) 0.0037(6)
C20 0.021(3) 0.018(3) 0.019(2) 0.005(2) 0.010(2) 0.003(2)
C21 0.028(3) 0.025(3) 0.025(3) 0.008(2) 0.010(2) 0.003(2)
C22 0.037(3) 0.023(3) 0.033(3) 0.012(2) 0.013(2) 0.009(2)
C23 0.043(3) 0.022(3) 0.036(3) 0.005(2) 0.014(3) -0.001(2)
C24 0.035(3) 0.025(3) 0.034(3) -0.001(2) 0.010(3) -0.008(2)
C25 0.025(3) 0.022(3) 0.027(3) 0.003(2) 0.006(2) 0.003(2)
S3 0.0171(8) 0.0175(8) 0.0155(7) 0.0026(6) 0.0048(6) 0.0057(6)
C30 0.017(3) 0.035(3) 0.021(3) 0.012(2) 0.012(2) 0.014(2)
C31 0.025(3) 0.043(3) 0.035(3) 0.018(2) 0.011(2) 0.016(2)
C32 0.028(3) 0.058(3) 0.040(3) 0.021(3) 0.013(3) 0.026(3)
C33 0.016(3) 0.066(4) 0.037(3) 0.013(3) 0.011(2) 0.015(3)
C34 0.021(3) 0.053(3) 0.038(3) 0.005(3) 0.010(3) 0.004(3)
C35 0.019(3) 0.041(3) 0.031(3) 0.008(2) 0.011(2) 0.009(2)
S4 0.0184(9) 0.0176(8) 0.0182(8) 0.0043(6) 0.0025(6) 0.0043(6)
C40 0.010(3) 0.023(3) 0.023(3) 0.013(3) 0.008(3) 0.004(2)
C41 0.013(3) 0.025(4) 0.034(4) 0.010(3) 0.006(3) 0.008(3)
C42 0.022(4) 0.025(4) 0.047(4) 0.015(3) 0.019(3) 0.006(3)
C43 0.030(4) 0.037(4) 0.052(5) 0.033(4) 0.026(4) 0.021(3)
C44 0.030(4) 0.048(5) 0.036(4) 0.029(4) 0.016(3) 0.016(4)
C45 0.021(4) 0.028(4) 0.028(4) 0.015(3) 0.008(3) 0.003(3)

loop_
_atom_type_symbol
_atom_type_description
_atom_type_scat_dispersion_real
_atom_type_scat_dispersion_imag
_atom_type_scat_source
C C 0.0033 0.0016 'International Tables Vol C Tables 4.2.6.8 and 6.1.1.4'
H H 0.0000 0.0000 'International Tables Vol C Tables 4.2.6.8 and 6.1.1.4'
B B 0.0013 0.0007 'International Tables Vol C Tables 4.2.6.8 and 6.1.1.4'
N N 0.0061 0.0033 'International Tables Vol C Tables 4.2.6.8 and 6.1.1.4'
S S 0.1246 0.1234 'International Tables Vol C Tables 4.2.6.8 and 6.1.1.4'
Ta Ta -0.7052 6.5227 'International Tables Vol C Tables 4.2.6.8 and 6.1.1.4'

loop_
_geom_angle_atom_site_label_1
_geom_angle_atom_site_label_2
_geom_angle_atom_site_label_3
_geom_angle
_geom_angle_site_symmetry_1
_geom_angle_site_symmetry_3
_geom_angle_publ_flag
C2 C1 B4 111.5(5) . . ?
C2 C1 B5 112.4(4) . . ?
B4 C1 B5 63.4(4) . . ?
C2 C1 B6 64.0(4) . . ?
B4 C1 B6 115.6(4) . . ?
B5 C1 B6 61.9(4) . . ?
C2 C1 Ta 69.5(3) . . ?
B4 C1 Ta 71.4(3) . . ?
B5 C1 Ta 131.9(4) . . ?
B6 C1 Ta 132.0(4) . . ?
C2 C1 H1 121.3 . . ?
B4 C1 H1 118.9 . . ?
B5 C1 H1 115.7 . . ?
B6 C1 H1 113.8 . . ?
Ta C1 H1 99.6 . . ?
C1 C2 B10 112.8(5) . . ?
C1 C2 B11 111.1(4) . . ?
B10 C2 B11 63.0(4) . . ?
C1 C2 B6 61.8(4) . . ?
B10 C2 B6 114.9(4) . . ?
B11 C2 B6 61.7(4) . . ?
C1 C2 Ta 73.7(3) . . ?
B10 C2 Ta 71.4(3) . . ?
B11 C2 Ta 132.2(4) . . ?
B6 C2 Ta 134.0(4) . . ?
C1 C2 H2 120.5 . . ?
B10 C2 H2 119.1 . . ?
B11 C2 H2 116.9 . . ?
B6 C2 H2 114.8 . . ?
Ta C2 H2 96.8 . . ?
S3 Ta S2 78.96(5) . . ?
S3 Ta S1 117.56(5) . . ?
S2 Ta S1 86.76(5) . . ?
S3 Ta C2 103.43(13) . . ?
S2 Ta C2 73.04(13) . . ?
S1 Ta C2 129.61(14) . . ?
S3 Ta S4 87.04(5) . . ?
S2 Ta S4 150.00(5) . . ?
S1 Ta S4 76.36(5) . . ?
C2 Ta S4 136.53(14) . . ?
S3 Ta B10 142.85(16) . . ?
S2 Ta B10 84.28(17) . . ?
S1 Ta B10 94.06(17) . . ?
C2 Ta B10 39.6(2) . . ?
S4 Ta B10 121.03(16) . . ?
S3 Ta C1 85.26(13) . . ?
S2 Ta C1 100.52(13) . . ?
S1 Ta C1 157.09(13) . . ?
C2 Ta C1 36.88(18) . . ?
S4 Ta C1 104.64(14) . . ?
B10 Ta C1 65.5(2) . . ?
S3 Ta B4 102.90(15) . . ?
S2 Ta B4 137.40(17) . . ?
S1 Ta B4 126.03(15) . . ?
C2 Ta B4 65.1(2) . . ?
S4 Ta B4 71.46(17) . . ?
B10 Ta B4 68.7(2) . . ?
C1 Ta B4 38.8(2) . . ?
S3 Ta B9 144.48(16) . . ?
S2 Ta B9 124.85(15) . . ?
S1 Ta B9 91.93(15) . . ?
C2 Ta B9 66.03(19) . . ?
S4 Ta B9 80.94(15) . . ?
B10 Ta B9 40.8(2) . . ?
C1 Ta B9 66.01(19) . . ?
B4 Ta B9 41.6(2) . . ?
C1 B4 B5 58.8(4) . . ?
C1 B4 B8 103.6(5) . . ?
B5 B4 B8 59.0(4) . . ?
C1 B4 B9 104.7(5) . . ?
B5 B4 B9 107.5(5) . . ?
B8 B4 B9 59.7(4) . . ?
C1 B4 Ta 69.8(3) . . ?
B5 B4 Ta 126.2(4) . . ?
B8 B4 Ta 125.3(4) . . ?
B9 B4 Ta 69.6(3) . . ?
C1 B4 H4 125.7 . . ?
B5 B4 H4 119.0 . . ?
B8 B4 H4 120.9 . . ?
B9 B4 H4 123.5 . . ?
Ta B4 H4 102.9 . . ?
C1 B5 B6 59.4(4) . . ?
C1 B5 B8 104.2(5) . . ?
B6 B5 B8 108.5(5) . . ?
C1 B5 B7 104.8(5) . . ?
B6 B5 B7 60.1(4) . . ?
B8 B5 B7 60.3(4) . . ?
C1 B5 B4 57.7(4) . . ?
B6 B5 B4 108.7(5) . . ?
B8 B5 B4 60.9(4) . . ?
B7 B5 B4 109.2(5) . . ?
C1 B5 H5 125.3 . . ?
B6 B5 H5 120.9 . . ?
B8 B5 H5 122.1 . . ?
B7 B5 H5 121.9 . . ?
B4 B5 H5 120.9 . . ?
C1 B6 C2 54.2(3) . . ?
C1 B6 B5 58.7(4) . . ?
C2 B6 B5 102.1(5) . . ?
C1 B6 B7 104.6(5) . . ?
C2 B6 B7 103.9(5) . . ?
B5 B6 B7 60.5(4) . . ?
C1 B6 B11 102.1(5) . . ?
C2 B6 B11 58.2(4) . . ?
B5 B6 B11 107.2(5) . . ?
B7 B6 B11 60.0(4) . . ?
C1 B6 H6 125.9 . . ?
C2 B6 H6 126.5 . . ?
B5 B6 H6 122.6 . . ?
B7 B6 H6 122.4 . . ?
B11 B6 H6 122.9 . . ?
B6 B7 B11 60.1(4) . . ?
B6 B7 B12 108.3(5) . . ?
B11 B7 B12 59.6(4) . . ?
B6 B7 B8 107.2(5) . . ?
B11 B7 B8 106.4(5) . . ?
B12 B7 B8 59.8(4) . . ?
B6 B7 B5 59.4(4) . . ?
B11 B7 B5 106.4(5) . . ?
B12 B7 B5 107.2(5) . . ?
B8 B7 B5 59.3(4) . . ?
B6 B7 H7 121.6 . . ?
B11 B7 H7 122.7 . . ?
B12 B7 H7 121.7 . . ?
B8 B7 H7 122.6 . . ?
B5 B7 H7 122.7 . . ?
B5 B8 B12 108.3(5) . . ?
B5 B8 B7 60.4(4) . . ?
B12 B8 B7 60.1(4) . . ?
B5 B8 B4 60.2(4) . . ?
B12 B8 B4 108.4(5) . . ?
B7 B8 B4 108.7(5) . . ?
B5 B8 B9 109.3(5) . . ?
B12 B8 B9 60.3(4) . . ?
B7 B8 B9 109.2(5) . . ?
B4 B8 B9 60.7(4) . . ?
B5 B8 H8 121.3 . . ?
B12 B8 H8 121.7 . . ?
B7 B8 H8 121.2 . . ?
B4 B8 H8 121.4 . . ?
B9 B8 H8 120.7 . . ?
N1 B9 B10 124.9(5) . . ?
N1 B9 B12 117.5(5) . . ?
B10 B9 B12 60.7(4) . . ?
N1 B9 B8 117.5(5) . . ?
B10 B9 B8 106.9(5) . . ?
B12 B9 B8 59.2(4) . . ?
N1 B9 B4 124.1(5) . . ?
B10 B9 B4 105.5(4) . . ?
B12 B9 B4 106.6(5) . . ?
B8 B9 B4 59.6(4) . . ?
N1 B9 Ta 107.2(4) . . ?
B10 B9 Ta 67.7(3) . . ?
B12 B9 Ta 124.7(4) . . ?
B8 B9 Ta 124.5(4) . . ?
B4 B9 Ta 68.8(3) . . ?
C2 B10 B9 105.3(5) . . ?
C2 B10 B11 59.3(4) . . ?
B9 B10 B11 108.3(5) . . ?
C2 B10 B12 104.5(5) . . ?
B9 B10 B12 60.4(4) . . ?
B11 B10 B12 59.2(4) . . ?
C2 B10 Ta 69.1(3) . . ?
B9 B10 Ta 71.5(3) . . ?
B11 B10 Ta 126.5(4) . . ?
B12 B10 Ta 127.9(4) . . ?
C2 B10 H10 126.0 . . ?
B9 B10 H10 122.4 . . ?
B11 B10 H10 118.9 . . ?
B12 B10 H10 119.7 . . ?
Ta B10 H10 101.6 . . ?
C2 B11 B12 104.6(5) . . ?
C2 B11 B7 105.3(5) . . ?
B12 B11 B7 60.3(4) . . ?
C2 B11 B10 57.6(4) . . ?
B12 B11 B10 61.0(4) . . ?
B7 B11 B10 109.2(5) . . ?
C2 B11 B6 60.2(4) . . ?
B12 B11 B6 108.7(5) . . ?
B7 B11 B6 59.9(4) . . ?
B10 B11 B6 109.1(5) . . ?
C2 B11 H11 124.9 . . ?
B12 B11 H11 122.0 . . ?
B7 B11 H11 122.0 . . ?
B10 B11 H11 120.9 . . ?
B6 B11 H11 120.6 . . ?
B11 B12 B8 107.2(5) . . ?
B11 B12 B7 60.2(4) . . ?
B8 B12 B7 60.2(4) . . ?
B11 B12 B9 107.7(4) . . ?
B8 B12 B9 60.6(4) . . ?
B7 B12 B9 109.5(5) . . ?
B11 B12 B10 59.8(4) . . ?
B8 B12 B10 106.6(5) . . ?
B7 B12 B10 108.2(5) . . ?
B9 B12 B10 58.9(4) . . ?
B11 B12 H12 122.1 . . ?
B8 B12 H12 122.3 . . ?
B7 B12 H12 120.8 . . ?
B9 B12 H12 121.3 . . ?
B10 B12 H12 122.6 . . ?
C4 N1 C3 111.2(3) . . ?
C4 N1 B9 114.4(4) . . ?
C3 N1 B9 114.9(4) . . ?
C4 N1 H1N 101(4) . . ?
C3 N1 H1N 107(4) . . ?
B9 N1 H1N 107(4) . . ?
N1 C3 H3A 109.5 . . ?
N1 C3 H3B 109.5 . . ?
H3A C3 H3B 109.5 . . ?
N1 C3 H3C 109.5 . . ?
H3A C3 H3C 109.5 . . ?
H3B C3 H3C 109.5 . . ?
N1 C4 H4A 109.5 . . ?
N1 C4 H4B 109.5 . . ?
H4A C4 H4B 109.5 . . ?
N1 C4 H4C 109.5 . . ?
H4A C4 H4C 109.5 . . ?
H4B C4 H4C 109.5 . . ?
C10 S1 Ta 117.3 . . ?
C11 C10 C15 117.9(3) . . ?
C11 C10 S1 118.3 . . ?
C15 C10 S1 123.6(3) . . ?
C10 C11 C12 120.5(3) . . ?
C10 C11 H11C 119.7 . . ?
C12 C11 H11C 119.7 . . ?
C13 C12 C11 119.4(6) . . ?
C13 C12 H12C 120.3 . . ?
C11 C12 H12C 120.3 . . ?
C14 C13 C12 120.8(6) . . ?
C14 C13 H13C 119.6 . . ?
C12 C13 H13C 119.6 . . ?
C13 C14 C15 120.7(6) . . ?
C13 C14 H14C 119.6 . . ?
C15 C14 H14C 119.6 . . ?
C14 C15 C10 120.6(5) . . ?
C14 C15 H15C 119.7 . . ?
C10 C15 H15C 119.7 . . ?
C20 S2 Ta 120.5(2) . . ?
C21 C20 C25 119.2(6) . . ?
C21 C20 S2 126.2(5) . . ?
C25 C20 S2 114.6(5) . . ?
C20 C21 C22 120.3(6) . . ?
C20 C21 H21C 119.9 . . ?
C22 C21 H21C 119.9 . . ?
C23 C22 C21 120.0(7) . . ?
C23 C22 H22C 120.0 . . ?
C21 C22 H22C 120.0 . . ?
C24 C23 C22 119.3(6) . . ?
C24 C23 H23C 120.3 . . ?
C22 C23 H23C 120.3 . . ?
C25 C24 C23 122.1(7) . . ?
C25 C24 H24C 118.9 . . ?
C23 C24 H24C 118.9 . . ?
C24 C25 C20 119.1(6) . . ?
C24 C25 H25C 120.5 . . ?
C20 C25 H25C 120.5 . . ?
C30 S3 Ta 116.62(19) . . ?
C31 C30 C35 119.6(6) . . ?
C31 C30 S3 118.0(5) . . ?
C35 C30 S3 122.1(5) . . ?
C32 C31 C30 120.2(7) . . ?
C32 C31 H31C 119.9 . . ?
C30 C31 H31C 119.9 . . ?
C33 C32 C31 120.2(7) . . ?
C33 C32 H32C 119.9 . . ?
C31 C32 H32C 119.9 . . ?
C32 C33 C34 120.2(7) . . ?
C32 C33 H33C 119.9 . . ?
C34 C33 H33C 119.9 . . ?
C35 C34 C33 120.0(7) . . ?
C35 C34 H34C 120.0 . . ?
C33 C34 H34C 120.0 . . ?
C34 C35 C30 119.8(6) . . ?
C34 C35 H35C 120.1 . . ?
C30 C35 H35C 120.1 . . ?
C40 S4 Ta 116.8(2) . . ?
C41 C40 C45 119.3(6) . . ?
C41 C40 S4 124.2(5) . . ?
C45 C40 S4 116.5(4) . . ?
C40 C41 C42 119.9(6) . . ?
C40 C41 H41C 120.1 . . ?
C42 C41 H41C 120.1 . . ?
C43 C42 C41 120.6(6) . . ?
C43 C42 H42C 119.7 . . ?
C41 C42 H42C 119.7 . . ?
C42 C43 C44 119.9(6) . . ?
C42 C43 H43C 120.1 . . ?
C44 C43 H43C 120.1 . . ?
C45 C44 C43 119.2(6) . . ?
C45 C44 H44C 120.4 . . ?
C43 C44 H44C 120.4 . . ?
C44 C45 C40 121.1(6) . . ?
C44 C45 H45C 119.4 . . ?
C40 C45 H45C 119.4 . . ?
C5T C1T C4T 79(5) 2_757 2_757 ?
C5T C1T C2T 40(6) 2_757 . ?
C4T C1T C2T 48.4(10) 2_757 . ?
C5T C1T C6T 28(6) 2_757 2_757 ?
C4T C1T C6T 102.8(13) 2_757 2_757 ?
C2T C1T C6T 56.0(8) . 2_757 ?
C4T C2T C5T 70.7(13) 2_757 2_757 ?
C4T C2T C3T 65.1(13) 2_757 2_757 ?
C5T C2T C3T 134(2) 2_757 2_757 ?
C4T C2T C3T 169(2) 2_757 . ?
C5T C2T C3T 112.0(17) 2_757 . ?
C3T C2T C3T 109.3(11) 2_757 . ?
C4T C2T C7T 56.3(14) 2_757 . ?
C5T C2T C7T 127.0(17) 2_757 . ?
C3T C2T C7T 13.5(12) 2_757 . ?
C3T C2T C7T 120.0 . . ?
C4T C2T C1T 64.3(14) 2_757 . ?
C5T C2T C1T 9.3(17) 2_757 . ?
C3T C2T C1T 129.3(12) 2_757 . ?
C3T C2T C1T 119.6(3) . . ?
C7T C2T C1T 120.2(3) . . ?
C4T C2T C6T 130.7(19) 2_757 2_757 ?
C5T C2T C6T 61.3(11) 2_757 2_757 ?
C3T C2T C6T 154(3) 2_757 2_757 ?
C3T C2T C6T 50.7(12) . 2_757 ?
C7T C2T C6T 167.3(18) . 2_757 ?
C1T C2T C6T 69.2(12) . 2_757 ?
C4T C2T C2T 119(2) 2_757 2_757 ?
C5T C2T C2T 158(3) 2_757 2_757 ?
C3T C2T C2T 54.8(9) 2_757 2_757 ?
C3T C2T C2T 54.5(9) . 2_757 ?
C7T C2T C2T 66.0(9) . 2_757 ?
C1T C2T C2T 167(2) . 2_757 ?
C6T C2T C2T 103.0(18) 2_757 2_757 ?
C4T C2T C7T 161(3) 2_757 2_757 ?
C5T C2T C7T 113.4(19) 2_757 2_757 ?
C3T C2T C7T 105.1(14) 2_757 2_757 ?
C3T C2T C7T 7.9(13) . 2_757 ?
C7T C2T C7T 116.7(9) . 2_757 ?
C1T C2T C7T 121.8(9) . 2_757 ?
C6T C2T C7T 52.7(9) 2_757 2_757 ?
C2T C2T C7T 50.7(9) 2_757 2_757 ?
C7T C3T C6T 114(6) 2_757 2_757 ?
C7T C3T C2T 84(5) 2_757 2_757 ?
C6T C3T C2T 134(2) 2_757 2_757 ?
C7T C3T C4T 54(5) 2_757 . ?
C6T C3T C4T 168(2) 2_757 . ?
C2T C3T C4T 50.1(10) 2_757 . ?
C7T C3T C2T 136(6) 2_757 . ?
C6T C3T C2T 68.0(15) 2_757 . ?
C2T C3T C2T 70.7(10) 2_757 . ?
C4T C3T C2T 120.0 . . ?
C2T C4T C7T 70.7(13) 2_757 2_757 ?
C2T C4T C5T 56.3(10) 2_757 . ?
C7T C4T C5T 127.0(12) 2_757 . ?
C2T C4T C3T 64.7(11) 2_757 . ?
C7T C4T C3T 12.4(16) 2_757 . ?
C5T C4T C3T 120.0 . . ?
C2T C4T C1T 67.3(12) 2_757 2_757 ?
C7T C4T C1T 137(2) 2_757 2_757 ?
C5T C4T C1T 12.7(11) . 2_757 ?
C3T C4T C1T 131.8(10) . 2_757 ?
C1T C5T C2T 131(6) 2_757 2_757 ?
C1T C5T C4T 88(4) 2_757 . ?
C2T C5T C4T 53.0(12) 2_757 . ?
C1T C5T C6T 146(6) 2_757 . ?
C2T C5T C6T 68.0(12) 2_757 . ?
C4T C5T C6T 120.0 . . ?
C3T C6T C5T 112.0(12) 2_757 . ?
C3T C6T C7T 12.4(14) 2_757 . ?
C5T C6T C7T 120.0 . . ?
C3T C6T C2T 61.3(10) 2_757 2_757 ?
C5T C6T C2T 50.7(9) . 2_757 ?
C7T C6T C2T 70.0(9) . 2_757 ?
C3T C6T C1T 116.0(16) 2_757 2_757 ?
C5T C6T C1T 6.1(11) . 2_757 ?
C7T C6T C1T 124.7(7) . 2_757 ?
C2T C6T C1T 54.9(9) 2_757 2_757 ?
C3T C7T C4T 114(6) 2_757 2_757 ?
C3T C7T C6T 54(4) 2_757 . ?
C4T C7T C6T 168(2) 2_757 . ?
C3T C7T C2T 82(4) 2_757 . ?
C4T C7T C2T 53.0(14) 2_757 . ?
C6T C7T C2T 120.0 . . ?
C3T C7T C2T 36(4) 2_757 2_757 ?
C4T C7T C2T 113.4(18) 2_757 2_757 ?
C6T C7T C2T 57.3(7) . 2_757 ?
C2T C7T C2T 63.3(8) . 2_757 ?

loop_
_geom_bond_atom_site_label_1
_geom_bond_atom_site_label_2
_geom_bond_distance
_geom_bond_site_symmetry_2
_geom_bond_publ_flag
C1 C2 1.573(8) . ?
C1 B4 1.677(9) . ?
C1 B5 1.697(8) . ?
C1 B6 1.708(9) . ?
C1 Ta 2.515(6) . ?
C1 H1 1.0001 . ?
C2 B10 1.674(9) . ?
C2 B11 1.706(8) . ?
C2 B6 1.742(9) . ?
C2 Ta 2.454(6) . ?
C2 H2 1.0001 . ?
Ta S3 2.4177(14) . ?
Ta S2 2.4224(15) . ?
Ta S1 2.4255(14) . ?
Ta S4 2.4580(16) . ?
Ta B10 2.489(7) . ?
Ta B4 2.539(6) . ?
Ta B9 2.552(6) . ?
B4 B5 1.774(10) . ?
B4 B8 1.787(9) . ?
B4 B9 1.807(10) . ?
B4 H4 1.1000 . ?
B5 B6 1.752(10) . ?
B5 B8 1.752(10) . ?
B5 B7 1.772(10) . ?
B5 H5 1.1000 . ?
B6 B7 1.764(10) . ?
B6 B11 1.768(10) . ?
B6 H6 1.1000 . ?
B7 B11 1.767(10) . ?
B7 B12 1.768(10) . ?
B7 B8 1.770(11) . ?
B7 H7 1.1000 . ?
B8 B12 1.763(10) . ?
B8 B9 1.788(9) . ?
B8 H8 1.1000 . ?
B9 N1 1.577(8) . ?
B9 B10 1.757(9) . ?
B9 B12 1.783(9) . ?
B10 B11 1.768(10) . ?
B10 B12 1.789(9) . ?
B10 H10 1.1000 . ?
B11 B12 1.756(10) . ?
B11 H11 1.1000 . ?
B12 H12 1.1000 . ?
N1 C4 1.489(5) . ?
N1 C3 1.494(5) . ?
N1 H1N 0.74(5) . ?
C3 H3A 0.9600 . ?
C3 H3B 0.9600 . ?
C3 H3C 0.9600 . ?
C4 H4A 0.9600 . ?
C4 H4B 0.9600 . ?
C4 H4C 0.9600 . ?
S1 C10 1.7753 . ?
C10 C11 1.3960 . ?
C10 C15 1.399(7) . ?
C11 C12 1.403(7) . ?
C11 H11C 0.9300 . ?
C12 C13 1.371(9) . ?
C12 H12C 0.9300 . ?
C13 C14 1.357(9) . ?
C13 H13C 0.9300 . ?
C14 C15 1.379(8) . ?
C14 H14C 0.9300 . ?
C15 H15C 0.9300 . ?
S2 C20 1.766(6) . ?
C20 C21 1.385(8) . ?
C20 C25 1.405(8) . ?
C21 C22 1.398(8) . ?
C21 H21C 0.9300 . ?
C22 C23 1.375(9) . ?
C22 H22C 0.9300 . ?
C23 C24 1.373(9) . ?
C23 H23C 0.9300 . ?
C24 C25 1.370(8) . ?
C24 H24C 0.9300 . ?
C25 H25C 0.9300 . ?
S3 C30 1.781(6) . ?
C30 C31 1.389(8) . ?
C30 C35 1.396(8) . ?
C31 C32 1.383(9) . ?
C31 H31C 0.9300 . ?
C32 C33 1.373(9) . ?
C32 H32C 0.9300 . ?
C33 C34 1.393(9) . ?
C33 H33C 0.9300 . ?
C34 C35 1.383(8) . ?
C34 H34C 0.9300 . ?
C35 H35C 0.9300 . ?
S4 C40 1.779(6) . ?
C40 C41 1.382(8) . ?
C40 C45 1.382(8) . ?
C41 C42 1.386(8) . ?
C41 H41C 0.9300 . ?
C42 C43 1.369(9) . ?
C42 H42C 0.9300 . ?
C43 C44 1.395(9) . ?
C43 H43C 0.9300 . ?
C44 C45 1.376(8) . ?
C44 H44C 0.9300 . ?
C45 H45C 0.9300 . ?
C1T C5T 0.31(3) 2_757 ?
C1T C4T 1.42(3) 2_757 ?
C1T C2T 1.4499 . ?
C1T C6T 1.66(3) 2_757 ?
C2T C4T 1.18(3) 2_757 ?
C2T C5T 1.23(2) 2_757 ?
C2T C3T 1.39(2) 2_757 ?
C2T C3T 1.3900 . ?
C2T C7T 1.3900 . ?
C2T C6T 1.47(3) 2_757 ?
C2T C2T 1.60(2) 2_757 ?
C2T C7T 1.64(3) 2_757 ?
C3T C7T 0.33(3) 2_757 ?
C3T C6T 1.23(2) 2_757 ?
C3T C2T 1.39(2) 2_757 ?
C3T C4T 1.3900 . ?
C4T C2T 1.18(2) 2_757 ?
C4T C7T 1.23(3) 2_757 ?
C4T C5T 1.3900 . ?
C4T C1T 1.42(2) 2_757 ?
C5T C1T 0.31(3) 2_757 ?
C5T C2T 1.23(2) 2_757 ?
C5T C6T 1.3900 . ?
C6T C3T 1.23(2) 2_757 ?
C6T C7T 1.3900 . ?
C6T C2T 1.47(2) 2_757 ?
C6T C1T 1.66(2) 2_757 ?
C7T C3T 0.33(3) 2_757 ?
C7T C4T 1.23(3) 2_757 ?
C7T C2T 1.64(2) 2_757 ?

loop_
_geom_torsion_atom_site_label_1
_geom_torsion_atom_site_label_2
_geom_torsion_atom_site_label_3
_geom_torsion_atom_site_label_4
_geom_torsion
_geom_torsion_site_symmetry_1
_geom_torsion_site_symmetry_2
_geom_torsion_site_symmetry_3
_geom_torsion_site_symmetry_4
_geom_torsion_publ_flag
B4 C1 C2 B10 1.9(6) . . . . ?
B5 C1 C2 B10 -67.1(6) . . . . ?
B6 C1 C2 B10 -107.0(5) . . . . ?
Ta C1 C2 B10 61.0(4) . . . . ?
B4 C1 C2 B11 70.5(6) . . . . ?
B5 C1 C2 B11 1.5(6) . . . . ?
B6 C1 C2 B11 -38.4(5) . . . . ?
Ta C1 C2 B11 129.6(4) . . . . ?
B4 C1 C2 B6 108.9(5) . . . . ?
B5 C1 C2 B6 39.9(5) . . . . ?
Ta C1 C2 B6 168.0(3) . . . . ?
B4 C1 C2 Ta -59.1(4) . . . . ?
B5 C1 C2 Ta -128.1(4) . . . . ?
B6 C1 C2 Ta -168.0(3) . . . . ?
C1 C2 Ta S3 -62.6(3) . . . . ?
B10 C2 Ta S3 175.7(3) . . . . ?
B11 C2 Ta S3 -166.5(5) . . . . ?
B6 C2 Ta S3 -77.4(5) . . . . ?
C1 C2 Ta S2 -136.4(3) . . . . ?
B10 C2 Ta S2 101.8(3) . . . . ?
B11 C2 Ta S2 119.7(5) . . . . ?
B6 C2 Ta S2 -151.2(5) . . . . ?
C1 C2 Ta S1 152.8(2) . . . . ?
B10 C2 Ta S1 31.1(4) . . . . ?
B11 C2 Ta S1 48.9(6) . . . . ?
B6 C2 Ta S1 138.0(4) . . . . ?
C1 C2 Ta S4 37.4(4) . . . . ?
B10 C2 Ta S4 -84.3(4) . . . . ?
B11 C2 Ta S4 -66.5(6) . . . . ?
B6 C2 Ta S4 22.7(6) . . . . ?
C1 C2 Ta B10 121.7(4) . . . . ?
B11 C2 Ta B10 17.8(5) . . . . ?
B6 C2 Ta B10 107.0(6) . . . . ?
B10 C2 Ta C1 -121.7(4) . . . . ?
B11 C2 Ta C1 -103.9(6) . . . . ?
B6 C2 Ta C1 -14.7(4) . . . . ?
C1 C2 Ta B4 35.5(3) . . . . ?
B10 C2 Ta B4 -86.2(3) . . . . ?
B11 C2 Ta B4 -68.4(5) . . . . ?
B6 C2 Ta B4 20.8(5) . . . . ?
C1 C2 Ta B9 81.4(3) . . . . ?
B10 C2 Ta B9 -40.3(3) . . . . ?
B11 C2 Ta B9 -22.5(5) . . . . ?
B6 C2 Ta B9 66.7(5) . . . . ?
C2 C1 Ta S3 119.9(3) . . . . ?
B4 C1 Ta S3 -117.4(3) . . . . ?
B5 C1 Ta S3 -138.0(5) . . . . ?
B6 C1 Ta S3 134.5(5) . . . . ?
C2 C1 Ta S2 42.1(3) . . . . ?
B4 C1 Ta S2 164.7(3) . . . . ?
B5 C1 Ta S2 144.2(5) . . . . ?
B6 C1 Ta S2 56.7(5) . . . . ?
C2 C1 Ta S1 -64.9(5) . . . . ?
B4 C1 Ta S1 57.8(5) . . . . ?
B5 C1 Ta S1 37.3(7) . . . . ?
B6 C1 Ta S1 -50.3(7) . . . . ?
B4 C1 Ta C2 122.6(4) . . . . ?
B5 C1 Ta C2 102.1(6) . . . . ?
B6 C1 Ta C2 14.6(4) . . . . ?
C2 C1 Ta S4 -154.4(2) . . . . ?
B4 C1 Ta S4 -31.8(3) . . . . ?
B5 C1 Ta S4 -52.3(5) . . . . ?
B6 C1 Ta S4 -139.8(4) . . . . ?
C2 C1 Ta B10 -36.6(3) . . . . ?
B4 C1 Ta B10 86.0(3) . . . . ?
B5 C1 Ta B10 65.5(5) . . . . ?
B6 C1 Ta B10 -22.0(5) . . . . ?
C2 C1 Ta B4 -122.6(4) . . . . ?
B5 C1 Ta B4 -20.5(5) . . . . ?
B6 C1 Ta B4 -108.1(6) . . . . ?
C2 C1 Ta B9 -81.5(3) . . . . ?
B4 C1 Ta B9 41.1(3) . . . . ?
B5 C1 Ta B9 20.6(5) . . . . ?
B6 C1 Ta B9 -66.9(5) . . . . ?
C2 C1 B4 B5 -105.1(5) . . . . ?
B6 C1 B4 B5 -34.6(5) . . . . ?
Ta C1 B4 B5 -163.1(4) . . . . ?
C2 C1 B4 B8 -65.1(5) . . . . ?
B5 C1 B4 B8 40.0(4) . . . . ?
B6 C1 B4 B8 5.4(6) . . . . ?
Ta C1 B4 B8 -123.0(4) . . . . ?
C2 C1 B4 B9 -3.3(6) . . . . ?
B5 C1 B4 B9 101.8(5) . . . . ?
B6 C1 B4 B9 67.1(6) . . . . ?
Ta C1 B4 B9 -61.3(3) . . . . ?
C2 C1 B4 Ta 58.0(4) . . . . ?
B5 C1 B4 Ta 163.1(4) . . . . ?
B6 C1 B4 Ta 128.4(5) . . . . ?
S3 Ta B4 C1 65.1(3) . . . . ?
S2 Ta B4 C1 -22.5(4) . . . . ?
S1 Ta B4 C1 -156.0(2) . . . . ?
C2 Ta B4 C1 -33.9(3) . . . . ?
S4 Ta B4 C1 147.5(3) . . . . ?
B10 Ta B4 C1 -76.9(3) . . . . ?
B9 Ta B4 C1 -115.2(5) . . . . ?
S3 Ta B4 B5 83.1(5) . . . . ?
S2 Ta B4 B5 -4.5(6) . . . . ?
S1 Ta B4 B5 -138.0(4) . . . . ?
C2 Ta B4 B5 -15.9(4) . . . . ?
S4 Ta B4 B5 165.5(5) . . . . ?
B10 Ta B4 B5 -58.9(5) . . . . ?
C1 Ta B4 B5 18.0(4) . . . . ?
B9 Ta B4 B5 -97.2(6) . . . . ?
S3 Ta B4 B8 157.8(5) . . . . ?
S2 Ta B4 B8 70.1(5) . . . . ?
S1 Ta B4 B8 -63.3(6) . . . . ?
C2 Ta B4 B8 58.8(5) . . . . ?
S4 Ta B4 B8 -119.9(5) . . . . ?
B10 Ta B4 B8 15.7(5) . . . . ?
C1 Ta B4 B8 92.6(6) . . . . ?
B9 Ta B4 B8 -22.5(4) . . . . ?
S3 Ta B4 B9 -179.7(3) . . . . ?
S2 Ta B4 B9 92.7(3) . . . . ?
S1 Ta B4 B9 -40.8(4) . . . . ?
C2 Ta B4 B9 81.3(3) . . . . ?
S4 Ta B4 B9 -97.3(3) . . . . ?
B10 Ta B4 B9 38.3(3) . . . . ?
C1 Ta B4 B9 115.2(5) . . . . ?
C2 C1 B5 B6 -40.8(5) . . . . ?
B4 C1 B5 B6 -144.5(5) . . . . ?
Ta C1 B5 B6 -122.7(5) . . . . ?
C2 C1 B5 B8 62.6(6) . . . . ?
B4 C1 B5 B8 -41.1(5) . . . . ?
B6 C1 B5 B8 103.4(5) . . . . ?
Ta C1 B5 B8 -19.3(7) . . . . ?
C2 C1 B5 B7 0.1(6) . . . . ?
B4 C1 B5 B7 -103.6(5) . . . . ?
B6 C1 B5 B7 40.9(5) . . . . ?
Ta C1 B5 B7 -81.8(6) . . . . ?
C2 C1 B5 B4 103.7(5) . . . . ?
B6 C1 B5 B4 144.5(5) . . . . ?
Ta C1 B5 B4 21.8(5) . . . . ?
B8 B4 B5 C1 -133.1(5) . . . . ?
B9 B4 B5 C1 -96.9(5) . . . . ?
Ta B4 B5 C1 -19.8(4) . . . . ?
C1 B4 B5 B6 31.8(4) . . . . ?
B8 B4 B5 B6 -101.3(5) . . . . ?
B9 B4 B5 B6 -65.1(5) . . . . ?
Ta B4 B5 B6 12.0(7) . . . . ?
C1 B4 B5 B8 133.1(5) . . . . ?
B9 B4 B5 B8 36.2(4) . . . . ?
Ta B4 B5 B8 113.3(5) . . . . ?
C1 B4 B5 B7 95.7(5) . . . . ?
B8 B4 B5 B7 -37.4(5) . . . . ?
B9 B4 B5 B7 -1.2(6) . . . . ?
Ta B4 B5 B7 75.9(6) . . . . ?
B4 C1 B6 C2 -102.6(5) . . . . ?
B5 C1 B6 C2 -137.8(5) . . . . ?
Ta C1 B6 C2 -15.2(4) . . . . ?
C2 C1 B6 B5 137.8(5) . . . . ?
B4 C1 B6 B5 35.2(5) . . . . ?
Ta C1 B6 B5 122.6(5) . . . . ?
C2 C1 B6 B7 96.7(5) . . . . ?
B4 C1 B6 B7 -5.9(7) . . . . ?
B5 C1 B6 B7 -41.0(5) . . . . ?
Ta C1 B6 B7 81.6(6) . . . . ?
C2 C1 B6 B11 34.9(4) . . . . ?
B4 C1 B6 B11 -67.7(6) . . . . ?
B5 C1 B6 B11 -102.9(5) . . . . ?
Ta C1 B6 B11 19.7(6) . . . . ?
B10 C2 B6 C1 103.7(5) . . . . ?
B11 C2 B6 C1 138.8(5) . . . . ?
Ta C2 B6 C1 16.1(5) . . . . ?
C1 C2 B6 B5 -36.0(4) . . . . ?
B10 C2 B6 B5 67.7(6) . . . . ?
B11 C2 B6 B5 102.8(5) . . . . ?
Ta C2 B6 B5 -19.9(6) . . . . ?
C1 C2 B6 B7 -98.2(5) . . . . ?
B10 C2 B6 B7 5.5(7) . . . . ?
B11 C2 B6 B7 40.6(5) . . . . ?
Ta C2 B6 B7 -82.1(6) . . . . ?
C1 C2 B6 B11 -138.8(5) . . . . ?
B10 C2 B6 B11 -35.1(5) . . . . ?
Ta C2 B6 B11 -122.7(5) . . . . ?
B8 B5 B6 C1 -95.9(5) . . . . ?
B7 B5 B6 C1 -133.1(5) . . . . ?
B4 B5 B6 C1 -31.2(4) . . . . ?
C1 B5 B6 C2 33.9(4) . . . . ?
B8 B5 B6 C2 -62.0(5) . . . . ?
B7 B5 B6 C2 -99.2(5) . . . . ?
B4 B5 B6 C2 2.7(6) . . . . ?
C1 B5 B6 B7 133.1(5) . . . . ?
B8 B5 B6 B7 37.3(5) . . . . ?
B4 B5 B6 B7 101.9(5) . . . . ?
C1 B5 B6 B11 94.0(5) . . . . ?
B8 B5 B6 B11 -1.9(6) . . . . ?
B7 B5 B6 B11 -39.1(5) . . . . ?
B4 B5 B6 B11 62.8(6) . . . . ?
C1 B6 B7 B11 -95.7(5) . . . . ?
C2 B6 B7 B11 -39.7(5) . . . . ?
B5 B6 B7 B11 -135.9(5) . . . . ?
C1 B6 B7 B12 -59.4(6) . . . . ?
C2 B6 B7 B12 -3.4(7) . . . . ?
B5 B6 B7 B12 -99.6(6) . . . . ?
B11 B6 B7 B12 36.3(5) . . . . ?
C1 B6 B7 B8 3.6(7) . . . . ?
C2 B6 B7 B8 59.7(6) . . . . ?
B5 B6 B7 B8 -36.5(5) . . . . ?
B11 B6 B7 B8 99.4(6) . . . . ?
C1 B6 B7 B5 40.1(5) . . . . ?
C2 B6 B7 B5 96.2(5) . . . . ?
B11 B6 B7 B5 135.9(5) . . . . ?
C1 B5 B7 B6 -40.5(5) . . . . ?
B8 B5 B7 B6 -138.6(5) . . . . ?
B4 B5 B7 B6 -101.0(5) . . . . ?
C1 B5 B7 B11 -1.5(6) . . . . ?
B6 B5 B7 B11 39.0(5) . . . . ?
B8 B5 B7 B11 -99.7(6) . . . . ?
B4 B5 B7 B11 -62.0(6) . . . . ?
C1 B5 B7 B12 61.0(6) . . . . ?
B6 B5 B7 B12 101.5(5) . . . . ?
B8 B5 B7 B12 -37.2(5) . . . . ?
B4 B5 B7 B12 0.5(6) . . . . ?
C1 B5 B7 B8 98.1(5) . . . . ?
B6 B5 B7 B8 138.6(5) . . . . ?
B4 B5 B7 B8 37.6(5) . . . . ?
C1 B5 B8 B12 -61.6(6) . . . . ?
B6 B5 B8 B12 0.4(6) . . . . ?
B7 B5 B8 B12 37.6(5) . . . . ?
B4 B5 B8 B12 -101.1(5) . . . . ?
C1 B5 B8 B7 -99.2(5) . . . . ?
B6 B5 B8 B7 -37.2(5) . . . . ?
B4 B5 B8 B7 -138.7(5) . . . . ?
C1 B5 B8 B4 39.5(4) . . . . ?
B6 B5 B8 B4 101.5(5) . . . . ?
B7 B5 B8 B4 138.7(5) . . . . ?
C1 B5 B8 B9 2.4(6) . . . . ?
B6 B5 B8 B9 64.4(6) . . . . ?
B7 B5 B8 B9 101.6(5) . . . . ?
B4 B5 B8 B9 -37.1(5) . . . . ?
B6 B7 B8 B5 36.6(5) . . . . ?
B11 B7 B8 B5 99.6(5) . . . . ?
B12 B7 B8 B5 138.1(5) . . . . ?
B6 B7 B8 B12 -101.5(5) . . . . ?
B11 B7 B8 B12 -38.5(4) . . . . ?
B5 B7 B8 B12 -138.1(5) . . . . ?
B6 B7 B8 B4 -0.6(7) . . . . ?
B11 B7 B8 B4 62.4(6) . . . . ?
B12 B7 B8 B4 100.9(5) . . . . ?
B5 B7 B8 B4 -37.2(5) . . . . ?
B6 B7 B8 B9 -65.3(6) . . . . ?
B11 B7 B8 B9 -2.2(6) . . . . ?
B12 B7 B8 B9 36.3(4) . . . . ?
B5 B7 B8 B9 -101.8(5) . . . . ?
C1 B4 B8 B5 -40.0(5) . . . . ?
B9 B4 B8 B5 -139.3(5) . . . . ?
Ta B4 B8 B5 -114.7(5) . . . . ?
C1 B4 B8 B12 61.1(6) . . . . ?
B5 B4 B8 B12 101.0(5) . . . . ?
B9 B4 B8 B12 -38.2(5) . . . . ?
Ta B4 B8 B12 -13.7(7) . . . . ?
C1 B4 B8 B7 -2.7(6) . . . . ?
B5 B4 B8 B7 37.3(5) . . . . ?
B9 B4 B8 B7 -102.0(5) . . . . ?
Ta B4 B8 B7 -77.4(6) . . . . ?
C1 B4 B8 B9 99.3(5) . . . . ?
B5 B4 B8 B9 139.3(5) . . . . ?
Ta B4 B8 B9 24.6(4) . . . . ?
B5 B8 B9 N1 152.2(5) . . . . ?
B12 B8 B9 N1 -107.2(6) . . . . ?
B7 B8 B9 N1 -143.4(5) . . . . ?
B4 B8 B9 N1 115.3(6) . . . . ?
B5 B8 B9 B10 -61.5(6) . . . . ?
B12 B8 B9 B10 39.0(4) . . . . ?
B7 B8 B9 B10 2.8(6) . . . . ?
B4 B8 B9 B10 -98.4(5) . . . . ?
B5 B8 B9 B12 -100.6(5) . . . . ?
B7 B8 B9 B12 -36.2(4) . . . . ?
B4 B8 B9 B12 -137.4(5) . . . . ?
B5 B8 B9 B4 36.8(5) . . . . ?
B12 B8 B9 B4 137.4(5) . . . . ?
B7 B8 B9 B4 101.2(5) . . . . ?
B5 B8 B9 Ta 12.7(7) . . . . ?
B12 B8 B9 Ta 113.2(5) . . . . ?
B7 B8 B9 Ta 77.0(6) . . . . ?
B4 B8 B9 Ta -24.2(5) . . . . ?
C1 B4 B9 N1 158.3(5) . . . . ?
B5 B4 B9 N1 -140.2(5) . . . . ?
B8 B4 B9 N1 -104.4(6) . . . . ?
Ta B4 B9 N1 96.9(5) . . . . ?
C1 B4 B9 B10 3.5(5) . . . . ?
B5 B4 B9 B10 64.9(5) . . . . ?
B8 B4 B9 B10 100.8(5) . . . . ?
Ta B4 B9 B10 -58.0(4) . . . . ?
C1 B4 B9 B12 -60.0(5) . . . . ?
B5 B4 B9 B12 1.4(6) . . . . ?
B8 B4 B9 B12 37.3(4) . . . . ?
Ta B4 B9 B12 -121.5(4) . . . . ?
C1 B4 B9 B8 -97.3(5) . . . . ?
B5 B4 B9 B8 -35.9(4) . . . . ?
Ta B4 B9 B8 -158.8(4) . . . . ?
C1 B4 B9 Ta 61.5(3) . . . . ?
B5 B4 B9 Ta 122.9(4) . . . . ?
B8 B4 B9 Ta 158.8(4) . . . . ?
S3 Ta B9 N1 -120.2(3) . . . . ?
S2 Ta B9 N1 114.8(3) . . . . ?
S1 Ta B9 N1 27.4(4) . . . . ?
C2 Ta B9 N1 160.5(4) . . . . ?
S4 Ta B9 N1 -48.5(3) . . . . ?
B10 Ta B9 N1 121.4(5) . . . . ?
C1 Ta B9 N1 -159.0(4) . . . . ?
B4 Ta B9 N1 -120.7(5) . . . . ?
S3 Ta B9 B10 118.4(3) . . . . ?
S2 Ta B9 B10 -6.6(4) . . . . ?
S1 Ta B9 B10 -94.0(3) . . . . ?
C2 Ta B9 B10 39.1(3) . . . . ?
S4 Ta B9 B10 -169.8(3) . . . . ?
C1 Ta B9 B10 79.6(3) . . . . ?
B4 Ta B9 B10 118.0(5) . . . . ?
S3 Ta B9 B12 96.5(5) . . . . ?
S2 Ta B9 B12 -28.5(5) . . . . ?
S1 Ta B9 B12 -115.9(5) . . . . ?
C2 Ta B9 B12 17.2(4) . . . . ?
S4 Ta B9 B12 168.2(5) . . . . ?
B10 Ta B9 B12 -22.0(4) . . . . ?
C1 Ta B9 B12 57.7(5) . . . . ?
B4 Ta B9 B12 96.0(6) . . . . ?
S3 Ta B9 B8 22.8(6) . . . . ?
S2 Ta B9 B8 -102.3(5) . . . . ?
S1 Ta B9 B8 170.3(5) . . . . ?
C2 Ta B9 B8 -56.6(5) . . . . ?
S4 Ta B9 B8 94.5(5) . . . . ?
B10 Ta B9 B8 -95.7(6) . . . . ?
C1 Ta B9 B8 -16.1(4) . . . . ?
B4 Ta B9 B8 22.3(4) . . . . ?
S3 Ta B9 B4 0.5(5) . . . . ?
S2 Ta B9 B4 -124.5(3) . . . . ?
S1 Ta B9 B4 148.1(3) . . . . ?
C2 Ta B9 B4 -78.8(3) . . . . ?
S4 Ta B9 B4 72.2(3) . . . . ?
B10 Ta B9 B4 -118.0(5) . . . . ?
C1 Ta B9 B4 -38.3(3) . . . . ?
C1 C2 B10 B9 0.5(6) . . . . ?
B11 C2 B10 B9 -102.4(5) . . . . ?
B6 C2 B10 B9 -67.8(6) . . . . ?
Ta C2 B10 B9 62.8(4) . . . . ?
C1 C2 B10 B11 102.9(5) . . . . ?
B6 C2 B10 B11 34.6(5) . . . . ?
Ta C2 B10 B11 165.3(4) . . . . ?
C1 C2 B10 B12 63.2(6) . . . . ?
B11 C2 B10 B12 -39.8(5) . . . . ?
B6 C2 B10 B12 -5.1(7) . . . . ?
Ta C2 B10 B12 125.5(4) . . . . ?
C1 C2 B10 Ta -62.3(4) . . . . ?
B11 C2 B10 Ta -165.3(4) . . . . ?
B6 C2 B10 Ta -130.6(5) . . . . ?
N1 B9 B10 C2 -157.1(5) . . . . ?
B12 B9 B10 C2 98.2(5) . . . . ?
B8 B9 B10 C2 59.9(5) . . . . ?
B4 B9 B10 C2 -2.4(6) . . . . ?
Ta B9 B10 C2 -61.2(3) . . . . ?
N1 B9 B10 B11 140.7(5) . . . . ?
B12 B9 B10 B11 36.0(4) . . . . ?
B8 B9 B10 B11 -2.3(6) . . . . ?
B4 B9 B10 B11 -64.6(5) . . . . ?
Ta B9 B10 B11 -123.4(4) . . . . ?
N1 B9 B10 B12 104.7(6) . . . . ?
B8 B9 B10 B12 -38.3(4) . . . . ?
B4 B9 B10 B12 -100.6(5) . . . . ?
Ta B9 B10 B12 -159.4(4) . . . . ?
N1 B9 B10 Ta -95.9(5) . . . . ?
B12 B9 B10 Ta 159.4(4) . . . . ?
B8 B9 B10 Ta 121.0(4) . . . . ?
B4 B9 B10 Ta 58.7(3) . . . . ?
S3 Ta B10 C2 -7.0(5) . . . . ?
S2 Ta B10 C2 -70.2(3) . . . . ?
S1 Ta B10 C2 -156.5(3) . . . . ?
S4 Ta B10 C2 127.0(3) . . . . ?
C1 Ta B10 C2 34.1(3) . . . . ?
B4 Ta B10 C2 76.2(3) . . . . ?
B9 Ta B10 C2 115.2(5) . . . . ?
S3 Ta B10 B9 -122.2(3) . . . . ?
S2 Ta B10 B9 174.6(3) . . . . ?
S1 Ta B10 B9 88.3(3) . . . . ?
C2 Ta B10 B9 -115.2(5) . . . . ?
S4 Ta B10 B9 11.7(4) . . . . ?
C1 Ta B10 B9 -81.1(3) . . . . ?
B4 Ta B10 B9 -39.0(3) . . . . ?
S3 Ta B10 B11 -22.8(7) . . . . ?
S2 Ta B10 B11 -86.0(5) . . . . ?
S1 Ta B10 B11 -172.3(5) . . . . ?
C2 Ta B10 B11 -15.8(4) . . . . ?
S4 Ta B10 B11 111.2(5) . . . . ?
C1 Ta B10 B11 18.4(5) . . . . ?
B4 Ta B10 B11 60.5(5) . . . . ?
B9 Ta B10 B11 99.4(6) . . . . ?
S3 Ta B10 B12 -99.4(5) . . . . ?
S2 Ta B10 B12 -162.6(5) . . . . ?
S1 Ta B10 B12 111.1(5) . . . . ?
C2 Ta B10 B12 -92.4(6) . . . . ?
S4 Ta B10 B12 34.6(6) . . . . ?
C1 Ta B10 B12 -58.2(5) . . . . ?
B4 Ta B10 B12 -16.1(5) . . . . ?
B9 Ta B10 B12 22.8(4) . . . . ?
C1 C2 B11 B12 -65.0(6) . . . . ?
B10 C2 B11 B12 40.7(5) . . . . ?
B6 C2 B11 B12 -103.5(5) . . . . ?
Ta C2 B11 B12 21.7(7) . . . . ?
C1 C2 B11 B7 -2.4(6) . . . . ?
B10 C2 B11 B7 103.3(5) . . . . ?
B6 C2 B11 B7 -40.9(5) . . . . ?
Ta C2 B11 B7 84.3(6) . . . . ?
C1 C2 B11 B10 -105.7(5) . . . . ?
B6 C2 B11 B10 -144.2(5) . . . . ?
Ta C2 B11 B10 -19.0(5) . . . . ?
C1 C2 B11 B6 38.5(5) . . . . ?
B10 C2 B11 B6 144.2(5) . . . . ?
Ta C2 B11 B6 125.2(5) . . . . ?
B6 B7 B11 C2 41.0(5) . . . . ?
B12 B7 B11 C2 -98.3(5) . . . . ?
B8 B7 B11 C2 -59.7(6) . . . . ?
B5 B7 B11 C2 2.3(6) . . . . ?
B6 B7 B11 B12 139.3(5) . . . . ?
B8 B7 B11 B12 38.6(4) . . . . ?
B5 B7 B11 B12 100.7(6) . . . . ?
B6 B7 B11 B10 101.5(5) . . . . ?
B12 B7 B11 B10 -37.9(4) . . . . ?
B8 B7 B11 B10 0.7(6) . . . . ?
B5 B7 B11 B10 62.8(6) . . . . ?
B12 B7 B11 B6 -139.3(5) . . . . ?
B8 B7 B11 B6 -100.7(5) . . . . ?
B5 B7 B11 B6 -38.6(5) . . . . ?
B9 B10 B11 C2 97.3(5) . . . . ?
B12 B10 B11 C2 133.8(5) . . . . ?
Ta B10 B11 C2 17.2(4) . . . . ?
C2 B10 B11 B12 -133.8(5) . . . . ?
B9 B10 B11 B12 -36.5(4) . . . . ?
Ta B10 B11 B12 -116.7(5) . . . . ?
C2 B10 B11 B7 -96.3(5) . . . . ?
B9 B10 B11 B7 1.0(6) . . . . ?
B12 B10 B11 B7 37.5(5) . . . . ?
Ta B10 B11 B7 -79.1(6) . . . . ?
C2 B10 B11 B6 -32.5(4) . . . . ?
B9 B10 B11 B6 64.8(6) . . . . ?
B12 B10 B11 B6 101.3(5) . . . . ?
Ta B10 B11 B6 -15.3(7) . . . . ?
C1 B6 B11 C2 -33.1(4) . . . . ?
B5 B6 B11 C2 -93.8(5) . . . . ?
B7 B6 B11 C2 -133.2(5) . . . . ?
C1 B6 B11 B12 63.4(5) . . . . ?
C2 B6 B11 B12 96.5(5) . . . . ?
B5 B6 B11 B12 2.7(6) . . . . ?
B7 B6 B11 B12 -36.7(5) . . . . ?
C1 B6 B11 B7 100.1(5) . . . . ?
C2 B6 B11 B7 133.2(5) . . . . ?
B5 B6 B11 B7 39.4(5) . . . . ?
C1 B6 B11 B10 -1.6(6) . . . . ?
C2 B6 B11 B10 31.6(4) . . . . ?
B5 B6 B11 B10 -62.3(6) . . . . ?
B7 B6 B11 B10 -101.6(6) . . . . ?
C2 B11 B12 B8 60.6(6) . . . . ?
B7 B11 B12 B8 -39.0(5) . . . . ?
B10 B11 B12 B8 99.6(5) . . . . ?
B6 B11 B12 B8 -2.4(6) . . . . ?
C2 B11 B12 B7 99.5(5) . . . . ?
B10 B11 B12 B7 138.5(5) . . . . ?
B6 B11 B12 B7 36.5(5) . . . . ?
C2 B11 B12 B9 -3.3(6) . . . . ?
B7 B11 B12 B9 -102.8(5) . . . . ?
B10 B11 B12 B9 35.7(5) . . . . ?
B6 B11 B12 B9 -66.2(6) . . . . ?
C2 B11 B12 B10 -39.0(4) . . . . ?
B7 B11 B12 B10 -138.5(5) . . . . ?
B6 B11 B12 B10 -102.0(5) . . . . ?
B5 B8 B12 B11 1.3(6) . . . . ?
B7 B8 B12 B11 39.0(4) . . . . ?
B4 B8 B12 B11 -62.5(6) . . . . ?
B9 B8 B12 B11 -101.0(5) . . . . ?
B5 B8 B12 B7 -37.7(5) . . . . ?
B4 B8 B12 B7 -101.5(5) . . . . ?
B9 B8 B12 B7 -139.9(5) . . . . ?
B5 B8 B12 B9 102.2(5) . . . . ?
B7 B8 B12 B9 139.9(5) . . . . ?
B4 B8 B12 B9 38.5(4) . . . . ?
B5 B8 B12 B10 64.1(6) . . . . ?
B7 B8 B12 B10 101.8(5) . . . . ?
B4 B8 B12 B10 0.3(6) . . . . ?
B9 B8 B12 B10 -38.2(4) . . . . ?
B6 B7 B12 B11 -36.5(5) . . . . ?
B8 B7 B12 B11 -136.2(5) . . . . ?
B5 B7 B12 B11 -99.2(5) . . . . ?
B6 B7 B12 B8 99.7(5) . . . . ?
B11 B7 B12 B8 136.2(5) . . . . ?
B5 B7 B12 B8 37.0(5) . . . . ?
B6 B7 B12 B9 63.2(6) . . . . ?
B11 B7 B12 B9 99.7(5) . . . . ?
B8 B7 B12 B9 -36.5(4) . . . . ?
B5 B7 B12 B9 0.5(6) . . . . ?
B6 B7 B12 B10 0.5(7) . . . . ?
B11 B7 B12 B10 37.1(5) . . . . ?
B8 B7 B12 B10 -99.1(5) . . . . ?
B5 B7 B12 B10 -62.2(6) . . . . ?
N1 B9 B12 B11 -152.7(5) . . . . ?
B10 B9 B12 B11 -36.1(5) . . . . ?
B8 B9 B12 B11 100.2(5) . . . . ?
B4 B9 B12 B11 62.7(6) . . . . ?
Ta B9 B12 B11 -12.8(7) . . . . ?
N1 B9 B12 B8 107.1(6) . . . . ?
B10 B9 B12 B8 -136.3(5) . . . . ?
B4 B9 B12 B8 -37.5(4) . . . . ?
Ta B9 B12 B8 -112.9(5) . . . . ?
N1 B9 B12 B7 143.5(5) . . . . ?
B10 B9 B12 B7 -100.0(5) . . . . ?
B8 B9 B12 B7 36.3(5) . . . . ?
B4 B9 B12 B7 -1.2(6) . . . . ?
Ta B9 B12 B7 -76.6(6) . . . . ?
N1 B9 B12 B10 -116.6(6) . . . . ?
B8 B9 B12 B10 136.3(5) . . . . ?
B4 B9 B12 B10 98.8(5) . . . . ?
Ta B9 B12 B10 23.4(4) . . . . ?
C2 B10 B12 B11 39.9(5) . . . . ?
B9 B10 B12 B11 139.5(5) . . . . ?
Ta B10 B12 B11 114.4(6) . . . . ?
C2 B10 B12 B8 -60.7(6) . . . . ?
B9 B10 B12 B8 38.9(5) . . . . ?
B11 B10 B12 B8 -100.6(5) . . . . ?
Ta B10 B12 B8 13.8(7) . . . . ?
C2 B10 B12 B7 2.6(6) . . . . ?
B9 B10 B12 B7 102.3(5) . . . . ?
B11 B10 B12 B7 -37.2(5) . . . . ?
Ta B10 B12 B7 77.2(6) . . . . ?
C2 B10 B12 B9 -99.6(5) . . . . ?
B11 B10 B12 B9 -139.5(5) . . . . ?
Ta B10 B12 B9 -25.1(5) . . . . ?
B10 B9 N1 C4 -166.0(4) . . . . ?
B12 B9 N1 C4 -94.0(6) . . . . ?
B8 B9 N1 C4 -26.4(7) . . . . ?
B4 B9 N1 C4 43.9(7) . . . . ?
Ta B9 N1 C4 119.6(4) . . . . ?
B10 B9 N1 C3 -35.6(7) . . . . ?
B12 B9 N1 C3 36.4(7) . . . . ?
B8 B9 N1 C3 104.0(5) . . . . ?
B4 B9 N1 C3 174.3(4) . . . . ?
Ta B9 N1 C3 -110.0(4) . . . . ?
S3 Ta S1 C10 -92.71(5) . . . . ?
S2 Ta S1 C10 -16.95(4) . . . . ?
C2 Ta S1 C10 47.83(17) . . . . ?
S4 Ta S1 C10 -171.95(4) . . . . ?
B10 Ta S1 C10 67.07(16) . . . . ?
C1 Ta S1 C10 92.7(3) . . . . ?
B4 Ta S1 C10 133.6(2) . . . . ?
B9 Ta S1 C10 107.85(15) . . . . ?
Ta S1 C10 C11 116.1 . . . . ?
Ta S1 C10 C15 -69.9(3) . . . . ?
C15 C10 C11 C12 1.6(4) . . . . ?
S1 C10 C11 C12 175.9(3) . . . . ?
C10 C11 C12 C13 -0.7(7) . . . . ?
C11 C12 C13 C14 -0.4(10) . . . . ?
C12 C13 C14 C15 0.4(10) . . . . ?
C13 C14 C15 C10 0.6(9) . . . . ?
C11 C10 C15 C14 -1.5(7) . . . . ?
S1 C10 C15 C14 -175.6(4) . . . . ?
S3 Ta S2 C20 62.6(2) . . . . ?
S1 Ta S2 C20 -56.3(2) . . . . ?
C2 Ta S2 C20 170.5(3) . . . . ?
S4 Ta S2 C20 -1.1(3) . . . . ?
B10 Ta S2 C20 -150.7(3) . . . . ?
C1 Ta S2 C20 145.6(2) . . . . ?
B4 Ta S2 C20 159.7(3) . . . . ?
B9 Ta S2 C20 -146.4(3) . . . . ?
Ta S2 C20 C21 -10.5(6) . . . . ?
Ta S2 C20 C25 170.1(4) . . . . ?
C25 C20 C21 C22 -0.8(9) . . . . ?
S2 C20 C21 C22 179.8(5) . . . . ?
C20 C21 C22 C23 0.3(9) . . . . ?
C21 C22 C23 C24 -0.2(10) . . . . ?
C22 C23 C24 C25 0.7(10) . . . . ?
C23 C24 C25 C20 -1.2(10) . . . . ?
C21 C20 C25 C24 1.2(9) . . . . ?
S2 C20 C25 C24 -179.3(5) . . . . ?
S2 Ta S3 C30 -173.8(2) . . . . ?
S1 Ta S3 C30 -93.4(2) . . . . ?
C2 Ta S3 C30 116.8(3) . . . . ?
S4 Ta S3 C30 -20.5(2) . . . . ?
B10 Ta S3 C30 121.4(4) . . . . ?
C1 Ta S3 C30 84.5(3) . . . . ?
B4 Ta S3 C30 49.7(3) . . . . ?
B9 Ta S3 C30 49.4(4) . . . . ?
Ta S3 C30 C31 127.8(4) . . . . ?
Ta S3 C30 C35 -59.0(5) . . . . ?
C35 C30 C31 C32 3.4(9) . . . . ?
S3 C30 C31 C32 176.7(5) . . . . ?
C30 C31 C32 C33 -1.8(10) . . . . ?
C31 C32 C33 C34 -1.0(10) . . . . ?
C32 C33 C34 C35 2.2(10) . . . . ?
C33 C34 C35 C30 -0.6(10) . . . . ?
C31 C30 C35 C34 -2.2(9) . . . . ?
S3 C30 C35 C34 -175.2(5) . . . . ?
S3 Ta S4 C40 -72.8(2) . . . . ?
S2 Ta S4 C40 -11.1(2) . . . . ?
S1 Ta S4 C40 46.5(2) . . . . ?
C2 Ta S4 C40 -179.3(3) . . . . ?
B10 Ta S4 C40 133.0(3) . . . . ?
C1 Ta S4 C40 -157.1(2) . . . . ?
B4 Ta S4 C40 -177.5(3) . . . . ?
B9 Ta S4 C40 140.7(3) . . . . ?
Ta S4 C40 C41 34.3(5) . . . . ?
Ta S4 C40 C45 -148.1(4) . . . . ?
C45 C40 C41 C42 0.8(8) . . . . ?
S4 C40 C41 C42 178.4(4) . . . . ?
C40 C41 C42 C43 0.7(9) . . . . ?
C41 C42 C43 C44 -1.3(9) . . . . ?
C42 C43 C44 C45 0.4(9) . . . . ?
C43 C44 C45 C40 1.1(9) . . . . ?
C41 C40 C45 C44 -1.7(9) . . . . ?
S4 C40 C45 C44 -179.5(5) . . . . ?
C5T C1T C2T C4T -132(13) 2_757 . . 2_757 ?
C6T C1T C2T C4T -163(4) 2_757 . . 2_757 ?
C4T C1T C2T C5T 132(13) 2_757 . . 2_757 ?
C6T C1T C2T C5T -32(10) 2_757 . . 2_757 ?
C5T C1T C2T C3T -127(13) 2_757 . . 2_757 ?
C4T C1T C2T C3T 5.2(13) 2_757 . . 2_757 ?
C6T C1T C2T C3T -158(4) 2_757 . . 2_757 ?
C5T C1T C2T C3T 37(11) 2_757 . . . ?
C4T C1T C2T C3T 168(3) 2_757 . . . ?
C6T C1T C2T C3T 5.0(17) 2_757 . . . ?
C5T C1T C2T C7T -139(11) 2_757 . . . ?
C4T C1T C2T C7T -7.1(19) 2_757 . . . ?
C6T C1T C2T C7T -170(3) 2_757 . . . ?
C5T C1T C2T C6T 32(10) 2_757 . . 2_757 ?
C4T C1T C2T C6T 163(4) 2_757 . . 2_757 ?
C5T C1T C2T C2T -23(9) 2_757 . . 2_757 ?
C4T C1T C2T C2T 109(8) 2_757 . . 2_757 ?
C6T C1T C2T C2T -55(6) 2_757 . . 2_757 ?
C5T C1T C2T C7T 28(10) 2_757 . . 2_757 ?
C4T C1T C2T C7T 159(4) 2_757 . . 2_757 ?
C6T C1T C2T C7T -3.9(10) 2_757 . . 2_757 ?
C4T C2T C3T C7T 0(9) 2_757 . . 2_757 ?
C5T C2T C3T C7T -102(8) 2_757 . . 2_757 ?
C3T C2T C3T C7T 58(6) 2_757 . . 2_757 ?
C7T C2T C3T C7T 67(7) . . . 2_757 ?
C1T C2T C3T C7T -108(7) . . . 2_757 ?
C6T C2T C3T C7T -102(8) 2_757 . . 2_757 ?
C2T C2T C3T C7T 58(6) 2_757 . . 2_757 ?
C4T C2T C3T C6T 102(9) 2_757 . . 2_757 ?
C5T C2T C3T C6T 0.0(11) 2_757 . . 2_757 ?
C3T C2T C3T C6T 160(4) 2_757 . . 2_757 ?
C7T C2T C3T C6T 169(3) . . . 2_757 ?
C1T C2T C3T C6T -6(2) . . . 2_757 ?
C2T C2T C3T C6T 160(4) 2_757 . . 2_757 ?
C7T C2T C3T C6T 102(8) 2_757 . . 2_757 ?
C4T C2T C3T C2T -58(7) 2_757 . . 2_757 ?
C5T C2T C3T C2T -160(4) 2_757 . . 2_757 ?
C3T C2T C3T C2T 0.0(8) 2_757 . . 2_757 ?
C7T C2T C3T C2T 9.2(13) . . . 2_757 ?
C1T C2T C3T C2T -166(3) . . . 2_757 ?
C6T C2T C3T C2T -160(4) 2_757 . . 2_757 ?
C7T C2T C3T C2T -58(6) 2_757 . . 2_757 ?
C4T C2T C3T C4T -67(8) 2_757 . . . ?
C5T C2T C3T C4T -169(3) 2_757 . . . ?
C3T C2T C3T C4T -9.2(14) 2_757 . . . ?
C7T C2T C3T C4T 0.0 . . . . ?
C1T C2T C3T C4T -175(2) . . . . ?
C6T C2T C3T C4T -169(3) 2_757 . . . ?
C2T C2T C3T C4T -9.2(14) 2_757 . . . ?
C7T C2T C3T C4T -67(7) 2_757 . . . ?
C7T C3T C4T C2T -116(8) 2_757 . . 2_757 ?
C6T C3T C4T C2T -116(11) 2_757 . . 2_757 ?
C2T C3T C4T C2T 11.3(17) . . . 2_757 ?
C6T C3T C4T C7T 0(5) 2_757 . . 2_757 ?
C2T C3T C4T C7T 116(8) 2_757 . . 2_757 ?
C2T C3T C4T C7T 128(7) . . . 2_757 ?
C7T C3T C4T C5T -128(7) 2_757 . . . ?
C6T C3T C4T C5T -128(9) 2_757 . . . ?
C2T C3T C4T C5T -11.3(17) 2_757 . . . ?
C2T C3T C4T C5T 0.0 . . . . ?
C7T C3T C4T C1T -122(8) 2_757 . . 2_757 ?
C6T C3T C4T C1T -122(9) 2_757 . . 2_757 ?
C2T C3T C4T C1T -5(3) 2_757 . . 2_757 ?
C2T C3T C4T C1T 6(2) . . . 2_757 ?
C2T C4T C5T C1T 147(8) 2_757 . . 2_757 ?
C7T C4T C5T C1T 147(8) 2_757 . . 2_757 ?
C3T C4T C5T C1T 160(8) . . . 2_757 ?
C7T C4T C5T C2T 0.0(11) 2_757 . . 2_757 ?
C3T C4T C5T C2T 12.3(18) . . . 2_757 ?
C1T C4T C5T C2T -147(8) 2_757 . . 2_757 ?
C2T C4T C5T C6T -12.3(19) 2_757 . . . ?
C7T C4T C5T C6T -12(2) 2_757 . . . ?
C3T C4T C5T C6T 0.0 . . . . ?
C1T C4T C5T C6T -160(8) 2_757 . . . ?
C1T C5T C6T C3T -132(12) 2_757 . . 2_757 ?
C2T C5T C6T C3T 0.0(8) 2_757 . . 2_757 ?
C4T C5T C6T C3T 10.6(17) . . . 2_757 ?
C1T C5T C6T C7T -142(12) 2_757 . . . ?
C2T C5T C6T C7T -10.6(16) 2_757 . . . ?
C4T C5T C6T C7T 0.0 . . . . ?
C1T C5T C6T C2T -132(12) 2_757 . . 2_757 ?
C4T C5T C6T C2T 10.6(16) . . . 2_757 ?
C2T C5T C6T C1T 132(12) 2_757 . . 2_757 ?
C4T C5T C6T C1T 142(12) . . . 2_757 ?
C5T C6T C7T C3T 52(6) . . . 2_757 ?
C2T C6T C7T C3T 44(5) 2_757 . . 2_757 ?
C1T C6T C7T C3T 48(6) 2_757 . . 2_757 ?
C3T C6T C7T C4T 0(5) 2_757 . . 2_757 ?
C5T C6T C7T C4T 52(9) . . . 2_757 ?
C2T C6T C7T C4T 44(8) 2_757 . . 2_757 ?
C1T C6T C7T C4T 48(9) 2_757 . . 2_757 ?
C3T C6T C7T C2T -52(6) 2_757 . . . ?
C5T C6T C7T C2T 0.0 . . . . ?
C2T C6T C7T C2T -8.7(13) 2_757 . . . ?
C1T C6T C7T C2T -4.5(18) 2_757 . . . ?
C3T C6T C7T C2T -44(5) 2_757 . . 2_757 ?
C5T C6T C7T C2T 8.7(13) . . . 2_757 ?
C1T C6T C7T C2T 4(2) 2_757 . . 2_757 ?
C4T C2T C7T C3T 128(7) 2_757 . . 2_757 ?
C5T C2T C7T C3T 128(8) 2_757 . . 2_757 ?
C3T C2T C7T C3T -40(5) . . . 2_757 ?
C1T C2T C7T C3T 135(6) . . . 2_757 ?
C6T C2T C7T C3T 0(8) 2_757 . . 2_757 ?
C2T C2T C7T C3T -32(4) 2_757 . . 2_757 ?
C7T C2T C7T C3T -32(5) 2_757 . . 2_757 ?
C5T C2T C7T C4T 0.0(14) 2_757 . . 2_757 ?
C3T C2T C7T C4T -128(7) 2_757 . . 2_757 ?
C3T C2T C7T C4T -168(3) . . . 2_757 ?
C1T C2T C7T C4T 8(2) . . . 2_757 ?
C6T C2T C7T C4T -128(11) 2_757 . . 2_757 ?
C2T C2T C7T C4T -159(4) 2_757 . . 2_757 ?
C7T C2T C7T C4T -159(4) 2_757 . . 2_757 ?
C4T C2T C7T C6T 168(3) 2_757 . . . ?
C5T C2T C7T C6T 168(4) 2_757 . . . ?
C3T C2T C7T C6T 40(5) 2_757 . . . ?
C3T C2T C7T C6T 0.0 . . . . ?
C1T C2T C7T C6T 175(2) . . . . ?
C6T C2T C7T C6T 40(8) 2_757 . . . ?
C2T C2T C7T C6T 8.2(12) 2_757 . . . ?
C7T C2T C7T C6T 8.2(15) 2_757 . . . ?
C4T C2T C7T C2T 159(4) 2_757 . . 2_757 ?
C5T C2T C7T C2T 159(5) 2_757 . . 2_757 ?
C3T C2T C7T C2T 32(4) 2_757 . . 2_757 ?
C3T C2T C7T C2T -8.2(12) . . . 2_757 ?
C1T C2T C7T C2T 167(3) . . . 2_757 ?
C6T C2T C7T C2T 32(7) 2_757 . . 2_757 ?
C7T C2T C7T C2T 0.0(7) 2_757 . . 2_757 ?
